data_7101462
loop_
_publ_author_name
'A. Blake'
'David Allan'
'Deguang Huang'
'Timothy J. Prior'
'M. Schroder'

_publ_section_title
;
High pressure co-ordination chemistry of a palladium
thioether complex: pressure versus electrons
;
_journal_issue 39
_journal_name_full 'Chemical Communications'
_journal_paper_doi 10.1039/b606736k
_journal_year 2006
_chemical_formula_moiety 'C6 H12 Cl2 Pd S3'
_chemical_formula_sum 'C6 H12 Cl2 Pd S3'
_chemical_formula_weight 357.64
_chemical_name_systematic
;
?
;
_space_group_IT_number 19
_symmetry_cell_setting orthorhombic
_symmetry_space_group_name_Hall 'P 2ac 2ab'
_symmetry_space_group_name_H-M 'P 21 21 21'
_atom_sites_solution_hydrogens geom
_atom_sites_solution_primary direct
_atom_sites_solution_secondary difmap
_audit_creation_method 'enCIFer editing of SHELXL97 CIF output'
_cell_angle_alpha 90.00
_cell_angle_beta 90.00
_cell_angle_gamma 90.00
_cell_formula_units_Z 4
_cell_length_a 7.0624(12)
_cell_length_b 11.5835(9)
_cell_length_c 11.2892(12)
_cell_measurement_pressure 4600000
_cell_measurement_reflns_used 1049
_cell_measurement_temperature 298(2)
_cell_measurement_theta_max 26.6
_cell_measurement_theta_min 3.0
_cell_volume 923.5(2)
_computing_cell_refinement 'Bruker SAINT (Bruker, 2004)'
_computing_data_collection 'Bruker APEX2 (Bruker, 2004)'
_computing_data_reduction 'Bruker SAINT'
_computing_molecular_graphics 'PLATON (Spek, 2003)'
_computing_publication_material 'enCIFer (Allen et al., 2004); PLATON'
_computing_structure_refinement 'SHELXL97 (Sheldrick, 1998)'
_computing_structure_solution 'SHELXS97 (Sheldrick, 1990)'
_diffrn_ambient_pressure 4600000
_diffrn_ambient_temperature 298(2)
_diffrn_measured_fraction_theta_full 0.411
_diffrn_measured_fraction_theta_max 0.411
_diffrn_measurement_device_type 'Bruker APEXII CCD area detector'
_diffrn_measurement_method omega
_diffrn_radiation_monochromator 'silicon (111)'
_diffrn_radiation_source 'Daresbury SRS Station 16.2 SMX'
_diffrn_radiation_type synchrotron
_diffrn_radiation_wavelength 0.8406
_diffrn_reflns_av_R_equivalents 0.036
_diffrn_reflns_av_sigmaI/netI 0.032
_diffrn_reflns_limit_h_max 3
_diffrn_reflns_limit_h_min -3
_diffrn_reflns_limit_k_max 12
_diffrn_reflns_limit_k_min -12
_diffrn_reflns_limit_l_max 10
_diffrn_reflns_limit_l_min -10
_diffrn_reflns_number 1969
_diffrn_reflns_theta_full 26.47
_diffrn_reflns_theta_max 26.47
_diffrn_reflns_theta_min 2.98
_diffrn_standards_decay_% 0
_diffrn_standards_number 0
_exptl_absorpt_coefficient_mu 3.200
_exptl_absorpt_correction_T_max 1.000
_exptl_absorpt_correction_T_min 0.264
_exptl_absorpt_correction_type multi-scan
_exptl_absorpt_process_details '(SADABS; Bruker, 2004)'
_exptl_crystal_colour 'intensely dark'
_exptl_crystal_density_diffrn 2.572
_exptl_crystal_density_method 'not measured'
_exptl_crystal_description tablet
_exptl_crystal_F_000 704
_exptl_crystal_size_max 0.15
_exptl_crystal_size_mid 0.10
_exptl_crystal_size_min 0.05
_refine_diff_density_max 0.55
_refine_diff_density_min -0.46
_refine_diff_density_rms 0.12
_refine_ls_abs_structure_details 'Flack H D (1983), Acta Cryst. A39, 876-881'
_refine_ls_abs_structure_Flack 0.00(18)
_refine_ls_extinction_method none
_refine_ls_goodness_of_fit_ref 1.14
_refine_ls_hydrogen_treatment constr
_refine_ls_matrix_type full
_refine_ls_number_parameters 64
_refine_ls_number_reflns 449
_refine_ls_number_restraints 12
_refine_ls_restrained_S_all 1.14
_refine_ls_R_factor_all 0.0416
_refine_ls_R_factor_gt 0.0408
_refine_ls_shift/su_max 0.001
_refine_ls_shift/su_mean 0.000
_refine_ls_structure_factor_coef Fsqd
_refine_ls_weighting_details 'calc w=1/[\s^2^(Fo^2^)+(0.056P)^2^+9.19P] where P=(Fo^2^+2Fc^2^)/3'
_refine_ls_weighting_scheme calc
_refine_ls_wR_factor_gt 0.1021
_refine_ls_wR_factor_ref 0.1026
_reflns_number_gt 441
_reflns_number_total 451
_reflns_threshold_expression I>2\s(I)
_cod_data_source_file b606736k.txt
_cod_database_code 7101462

loop_
_symmetry_equiv_pos_as_xyz
'x, y, z'
'-x+1/2, -y, z+1/2'
'x+1/2, -y+1/2, -z'
'-x, y+1/2, -z+1/2'

loop_
_atom_site_label
_atom_site_type_symbol
_atom_site_fract_x
_atom_site_fract_y
_atom_site_fract_z
_atom_site_U_iso_or_equiv
_atom_site_adp_type
_atom_site_occupancy
_atom_site_symmetry_multiplicity
_atom_site_calc_flag
_atom_site_refinement_flags
Pd Pd 0.2020(4) 0.16928(9) 0.35314(11) 0.0126(14) Uani 1 1 d U
Cl1 Cl 0.1051(17) 0.0128(3) 0.4680(4) 0.043(4) Uani 1 1 d U
Cl2 Cl 0.4396(19) 0.0673(4) 0.2623(5) 0.040(3) Uani 1 1 d U
S1 S -0.0254(14) 0.1860(3) 0.1457(4) 0.0201(12) Uiso 1 1 d DU
C2 C -0.185(4) 0.2909(14) 0.2107(15) 0.043(6) Uiso 1 1 d DU
H2A H -0.1305 0.3673 0.2031 0.052 Uiso 1 1 calc R
H2B H -0.3037 0.2903 0.1670 0.052 Uiso 1 1 calc R
C3 C -0.226(3) 0.267(2) 0.3406(14) 0.067(8) Uiso 1 1 d DU
H3A H -0.2822 0.1909 0.3471 0.080 Uiso 1 1 calc R
H3B H -0.3195 0.3224 0.3679 0.080 Uiso 1 1 calc R
S4 S -0.0229(15) 0.2737(3) 0.4390(4) 0.0155(12) Uiso 1 1 d DU
C5 C 0.032(5) 0.4251(10) 0.426(2) 0.054(7) Uiso 1 1 d DU
H5A H -0.0647 0.4623 0.3782 0.065 Uiso 1 1 calc R
H5B H 0.0302 0.4600 0.5038 0.065 Uiso 1 1 calc R
C6 C 0.223(4) 0.4455(15) 0.3698(17) 0.052(7) Uiso 1 1 d DU
H6A H 0.3088 0.4677 0.4326 0.062 Uiso 1 1 calc R
H6B H 0.2099 0.5117 0.3178 0.062 Uiso 1 1 calc R
S7 S 0.3366(15) 0.3326(3) 0.2858(4) 0.0214(12) Uiso 1 1 d DU
C8 C 0.260(5) 0.3635(15) 0.1362(13) 0.060(7) Uiso 1 1 d DU
H8A H 0.1769 0.4303 0.1389 0.072 Uiso 1 1 calc R
H8B H 0.3702 0.3850 0.0902 0.072 Uiso 1 1 calc R
C9 C 0.157(3) 0.2682(15) 0.0706(16) 0.039(6) Uiso 1 1 d DU
H9A H 0.2524 0.2138 0.0434 0.047 Uiso 1 1 calc R
H9B H 0.1007 0.3022 0.0006 0.047 Uiso 1 1 calc R

loop_
_atom_site_aniso_label
_atom_site_aniso_U_11
_atom_site_aniso_U_22
_atom_site_aniso_U_33
_atom_site_aniso_U_23
_atom_site_aniso_U_13
_atom_site_aniso_U_12
Pd 0.010(4) 0.0106(6) 0.0174(9) 0.0011(5) -0.0050(12) 0.0011(9)
Cl1 0.076(14) 0.024(2) 0.030(3) 0.0088(17) -0.022(4) -0.033(4)
Cl2 0.028(11) 0.032(3) 0.059(4) -0.020(2) -0.008(5) 0.024(4)

loop_
_atom_type_symbol
_atom_type_description
_atom_type_scat_dispersion_real
_atom_type_scat_dispersion_imag
_atom_type_scat_source
C C 0.0033 0.0016 'International Tables Vol C Tables 4.2.6.8 and 6.1.1.4'
H H 0.0000 0.0000 'International Tables Vol C Tables 4.2.6.8 and 6.1.1.4'
S S 0.1246 0.1234 'International Tables Vol C Tables 4.2.6.8 and 6.1.1.4'
Cl Cl 0.1484 0.1585 'International Tables Vol C Tables 4.2.6.8 and 6.1.1.4'
Pd Pd -0.9988 1.0072 'International Tables Vol C Tables 4.2.6.8 and 6.1.1.4'

loop_
_geom_angle_atom_site_label_1
_geom_angle_atom_site_label_2
_geom_angle_atom_site_label_3
_geom_angle
_geom_angle_site_symmetry_3
S4 Pd S7 89.5(3) .
S4 Pd Cl2 178.0(3) .
S7 Pd Cl2 88.5(3) .
S4 Pd Cl1 88.3(3) .
S7 Pd Cl1 165.0(2) .
Cl2 Pd Cl1 93.6(3) .
S4 Pd S1 85.3(2) .
S7 Pd S1 84.5(2) .
Cl2 Pd S1 94.6(3) .
Cl1 Pd S1 110.2(3) .
S4 Pd S4 90.10(8) 3_556
S7 Pd S4 79.2(2) 3_556
Cl2 Pd S4 89.4(3) 3_556
Cl1 Pd S4 85.9(2) 3_556
S1 Pd S4 163.07(12) 3_556
C9 S1 C2 106.3(9) .
C9 S1 Pd 91.1(8) .
C2 S1 Pd 93.7(8) .
C3 C2 S1 112.7(13) .
C3 C2 H2A 109.0 .
S1 C2 H2A 109.0 .
C3 C2 H2B 109.0 .
S1 C2 H2B 109.0 .
H2A C2 H2B 107.8 .
C2 C3 S4 115.7(16) .
C2 C3 H3A 108.4 .
S4 C3 H3A 108.4 .
C2 C3 H3B 108.4 .
S4 C3 H3B 108.4 .
H3A C3 H3B 107.4 .
C5 S4 C3 99.2(13) .
C5 S4 Pd 109.8(10) .
C3 S4 Pd 106.0(7) .
C6 C5 S4 112.4(19) .
C6 C5 H5A 109.1 .
S4 C5 H5A 109.1 .
C6 C5 H5B 109.1 .
S4 C5 H5B 109.1 .
H5A C5 H5B 107.9 .
C5 C6 S7 120.4(19) .
C5 C6 H6A 107.2 .
S7 C6 H6A 107.2 .
C5 C6 H6B 107.2 .
S7 C6 H6B 107.2 .
H6A C6 H6B 106.9 .
C6 S7 C8 102.3(12) .
C6 S7 Pd 104.1(9) .
C8 S7 Pd 110.8(7) .
C9 C8 S7 117.1(13) .
C9 C8 H8A 108.0 .
S7 C8 H8A 108.0 .
C9 C8 H8B 108.0 .
S7 C8 H8B 108.0 .
H8A C8 H8B 107.3 .
C8 C9 S1 119.6(17) .
C8 C9 H9A 107.4 .
S1 C9 H9A 107.4 .
C8 C9 H9B 107.4 .
S1 C9 H9B 107.4 .
H9A C9 H9B 106.9 .

loop_
_geom_bond_atom_site_label_1
_geom_bond_atom_site_label_2
_geom_bond_distance
_geom_bond_site_symmetry_2
Pd S4 2.220(8) .
Pd S7 2.250(6) .
Pd Cl2 2.294(10) .
Pd Cl1 2.331(5) .
Pd S1 2.846(7) .
Pd S4 3.117(8) 3_556
S1 C9 1.815(10) .
S1 C2 1.815(10) .
C2 C3 1.520(10) .
C2 H2A 0.9700 .
C2 H2B 0.9700 .
C3 S4 1.816(10) .
C3 H3A 0.9700 .
C3 H3B 0.9700 .
S4 C5 1.802(9) .
C5 C6 1.505(11) .
C5 H5A 0.9700 .
C5 H5B 0.9700 .
C6 S7 1.805(10) .
C6 H6A 0.9700 .
C6 H6B 0.9700 .
S7 C8 1.810(10) .
C8 C9 1.513(10) .
C8 H8A 0.9700 .
C8 H8B 0.9700 .
C9 H9A 0.9700 .
C9 H9B 0.9700 .

loop_
_geom_torsion_atom_site_label_1
_geom_torsion_atom_site_label_2
_geom_torsion_atom_site_label_3
_geom_torsion_atom_site_label_4
_geom_torsion
S1 C2 C3 S4 63(2)
C2 C3 S4 C5 65.6(18)
C3 S4 C5 C6 -115.7(19)
S4 C5 C6 S7 18(3)
C5 C6 S7 C8 93(2)
C6 S7 C8 C9 -123(2)
S7 C8 C9 S1 45(3)
C8 C9 S1 C2 51(2)
C9 S1 C2 C3 -130.3(17)
